data_1567749
loop_
_publ_author_name
'Bellas, Michael K.'
'Matzger, Adam J.'

_publ_section_title
;
 Discovery strategy leads to the first melt-castable cocrystal based on an
 energetic oxidizing salt
;
_journal_issue 41
_journal_name_full 'Chemical Science'
_journal_page_first 12100
_journal_page_last 12106
_journal_paper_doi 10.1039/D2SC03015B
_journal_volume 13
_journal_year 2022
_chemical_formula_moiety 'F6 P, C3 H6 N2 O, H4 N'
_chemical_formula_sum 'C3 H10 F6 N3 O P'
_chemical_formula_weight 249.11
_chemical_name_common 'ammonium hexafluorophosphate 2-imidizolidinone cocrystal'
_chemical_name_systematic 'ammonium hexafluorophosphate 2-imidizolidinone cocrystal'
_space_group_crystal_system triclinic
_space_group_IT_number 2
_space_group_name_Hall '-P 1'
_space_group_name_H-M_alt 'P -1'
_atom_sites_solution_hydrogens mixed
_atom_sites_solution_primary dual
_audit_creation_method SHELXL-2018/3
_audit_update_record
;
2022-05-30 deposited with the CCDC.	2022-09-30 downloaded from the CCDC.
;
_cell_angle_alpha 82.781(3)
_cell_angle_beta 79.266(3)
_cell_angle_gamma 84.108(3)
_cell_formula_units_Z 2
_cell_length_a 5.25069(16)
_cell_length_b 7.8976(3)
_cell_length_c 11.4023(4)
_cell_measurement_reflns_used 2361
_cell_measurement_temperature 293(2)
_cell_measurement_theta_max 75.2370
_cell_measurement_theta_min 3.9710
_cell_volume 459.35(3)
_computing_cell_refinement 'CrysAlisPro 1.171.40.82a (Rigaku OD, 2020)'
_computing_data_collection 'CrysAlisPro 1.171.40.82a (Rigaku OD, 2020)'
_computing_data_reduction 'CrysAlisPro 1.171.40.82a (Rigaku OD, 2020)'
_computing_structure_refinement 'SHELXL-2018/3 (Sheldrick, 2018)'
_computing_structure_solution 'CrysAlisPro 1.171.40.82a (Rigaku OD, 2020)'
_diffrn_ambient_temperature 293(2)
_diffrn_detector_area_resol_mean 10.0000
_diffrn_measured_fraction_theta_full 0.995
_diffrn_measured_fraction_theta_max 0.995
_diffrn_measurement_device_type 'XtaLAB Synergy, Single source at home/near, HyPix'
_diffrn_measurement_method '\w scans'
_diffrn_radiation_type CuK\a
_diffrn_radiation_wavelength 1.54184
_diffrn_reflns_av_R_equivalents 0.0487
_diffrn_reflns_av_unetI/netI 0.0577
_diffrn_reflns_Laue_measured_fraction_full 0.995
_diffrn_reflns_Laue_measured_fraction_max 0.995
_diffrn_reflns_limit_h_max 6
_diffrn_reflns_limit_h_min -4
_diffrn_reflns_limit_k_max 9
_diffrn_reflns_limit_k_min -9
_diffrn_reflns_limit_l_max 13
_diffrn_reflns_limit_l_min -13
_diffrn_reflns_number 4353
_diffrn_reflns_point_group_measured_fraction_full 0.995
_diffrn_reflns_point_group_measured_fraction_max 0.995
_diffrn_reflns_theta_full 66.592
_diffrn_reflns_theta_max 66.592
_diffrn_reflns_theta_min 3.970
_diffrn_source 'micro-focus sealed X-ray tube'
_exptl_absorpt_coefficient_mu 3.469
_exptl_absorpt_correction_T_max 1.00000
_exptl_absorpt_correction_T_min 0.75597
_exptl_absorpt_correction_type multi-scan
_exptl_absorpt_process_details
;
CrysAlisPro 1.171.40.82a (Rigaku Oxford Diffraction, 2020)
Empirical absorption correction using spherical harmonics,
implemented in SCALE3 ABSPACK scaling algorithm.
;
_exptl_crystal_colour colorless
_exptl_crystal_density_diffrn 1.801
_exptl_crystal_description irregular
_exptl_crystal_F_000 252
_exptl_crystal_size_max 0.01
_exptl_crystal_size_mid 0.006
_exptl_crystal_size_min 0.004
_refine_diff_density_max 0.502
_refine_diff_density_min -0.388
_refine_diff_density_rms 0.071
_refine_ls_extinction_coef 0.009(3)
_refine_ls_extinction_expression Fc^*^=kFc[1+0.001xFc^2^\l^3^/sin(2\q)]^-1/4^
_refine_ls_extinction_method 'SHELXL-2018/3 (Sheldrick 2018)'
_refine_ls_goodness_of_fit_ref 1.117
_refine_ls_hydrogen_treatment mixed
_refine_ls_matrix_type full
_refine_ls_number_parameters 142
_refine_ls_number_reflns 1616
_refine_ls_number_restraints 3
_refine_ls_restrained_S_all 1.116
_refine_ls_R_factor_all 0.0718
_refine_ls_R_factor_gt 0.0661
_refine_ls_shift/su_max 0.000
_refine_ls_shift/su_mean 0.000
_refine_ls_structure_factor_coef Fsqd
_refine_ls_weighting_details 'w=1/[\s^2^(Fo^2^)+(0.1074P)^2^+0.3002P] where P=(Fo^2^+2Fc^2^)/3'
_refine_ls_weighting_scheme calc
_refine_ls_wR_factor_gt 0.1950
_refine_ls_wR_factor_ref 0.2019
_reflns_Friedel_coverage 0.000
_reflns_number_gt 1394
_reflns_number_total 1616
_reflns_threshold_expression 'I > 2\s(I)'
_cod_data_source_file d2sc03015b2.cif
_cod_data_source_block AH-2Im
_cod_depositor_comments 'Adding full bibliography for 1567748--1567754.cif.'
_cod_database_code 1567749
_shelx_shelxl_version_number 2018/3
_shelx_space_group_comment
;
The symmetry employed for this shelxl refinement is uniquely defined
by the following loop, which should always be used as a source of
symmetry information in preference to the above space-group names.
They are only intended as comments.
;

loop_
_space_group_symop_operation_xyz
'x, y, z'
'-x, -y, -z'

loop_
_atom_site_label
_atom_site_type_symbol
_atom_site_fract_x
_atom_site_fract_y
_atom_site_fract_z
_atom_site_U_iso_or_equiv
_atom_site_adp_type
_atom_site_occupancy
_atom_site_site_symmetry_order
_atom_site_calc_flag
_atom_site_refinement_flags_posn
_atom_site_refinement_flags_adp
_atom_site_refinement_flags_occupancy
_atom_site_disorder_assembly
_atom_site_disorder_group
P1 P 0.64884(16) 0.85728(11) 0.71608(8) 0.0528(4) Uani 1 1 d . . . . .
O13 O 0.1785(6) 0.3841(4) 0.6372(2) 0.0698(8) Uani 1 1 d . . . . .
N12 N 0.0445(6) 0.2443(5) 0.8237(3) 0.0625(9) Uani 1 1 d . . . . .
H12 H -0.091445 0.203807 0.809566 0.075 Uiso 1 1 calc R U . . .
N9 N 0.3667(7) 0.4044(4) 0.7984(3) 0.0670(9) Uani 1 1 d . . . . .
H9 H 0.490521 0.464973 0.761540 0.080 Uiso 1 1 calc R U . . .
F5 F 0.4233(6) 0.7855(4) 0.8146(3) 0.0998(11) Uani 1 1 d . . . . .
F3 F 0.6190(7) 0.7164(5) 0.6330(3) 0.1072(12) Uani 1 1 d . . . . .
F2 F 0.8756(7) 0.9323(4) 0.6192(4) 0.1197(14) Uani 1 1 d . . . . .
N14 N 0.2294(7) 0.6958(5) 0.4806(3) 0.0654(9) Uani 1 1 d D . . . .
H14A H 0.140(9) 0.676(8) 0.429(4) 0.098 Uiso 1 1 d D U . . .
H14B H 0.381(5) 0.705(8) 0.440(4) 0.098 Uiso 1 1 d D U . . .
F7 F 0.4473(7) 0.9891(6) 0.6614(4) 0.1344(16) Uani 1 1 d . . . . .
F4 F 0.8492(7) 0.7261(5) 0.7710(4) 0.1210(13) Uani 1 1 d . . . . .
F6 F 0.6827(7) 0.9905(5) 0.8024(4) 0.1268(15) Uani 1 1 d . . . . .
C8 C 0.1931(7) 0.3480(4) 0.7453(3) 0.0525(8) Uani 1 1 d . . . . .
C11 C 0.1421(8) 0.2079(6) 0.9370(3) 0.0626(10) Uani 1 1 d . . . . .
H11A H 0.236867 0.095972 0.943245 0.075 Uiso 1 1 calc R U . . .
H11B H 0.002179 0.214572 1.005509 0.075 Uiso 1 1 calc R U . . .
C10 C 0.3218(9) 0.3511(6) 0.9268(4) 0.0710(11) Uani 1 1 d . . . . .
H10A H 0.238322 0.444098 0.971883 0.085 Uiso 1 1 calc R U . . .
H10B H 0.482902 0.309132 0.954530 0.085 Uiso 1 1 calc R U . . .
H14C H 0.214(10) 0.613(8) 0.550(5) 0.085(15) Uiso 1 1 d . . . . .
H14D H 0.211(14) 0.794(10) 0.496(6) 0.12(3) Uiso 1 1 d . . . . .

loop_
_atom_site_aniso_label
_atom_site_aniso_U_11
_atom_site_aniso_U_22
_atom_site_aniso_U_33
_atom_site_aniso_U_23
_atom_site_aniso_U_13
_atom_site_aniso_U_12
P1 0.0542(6) 0.0490(6) 0.0555(7) -0.0032(4) -0.0057(4) -0.0153(4)
O13 0.108(2) 0.0536(15) 0.0502(15) 0.0026(11) -0.0172(14) -0.0198(14)
N12 0.0639(18) 0.072(2) 0.0551(18) 0.0002(15) -0.0113(14) -0.0287(15)
N9 0.078(2) 0.0612(19) 0.066(2) 0.0018(15) -0.0144(16) -0.0331(16)
F5 0.103(2) 0.099(2) 0.090(2) -0.0152(16) 0.0266(16) -0.0466(18)
F3 0.141(3) 0.118(3) 0.0738(18) -0.0399(18) -0.0106(17) -0.041(2)
F2 0.101(2) 0.086(2) 0.141(3) 0.012(2) 0.049(2) -0.0212(17)
N14 0.072(2) 0.057(2) 0.062(2) 0.0087(17) -0.0047(15) -0.0091(16)
F7 0.106(3) 0.134(3) 0.142(3) 0.034(3) -0.023(2) 0.036(2)
F4 0.117(3) 0.118(3) 0.129(3) -0.004(2) -0.053(2) 0.031(2)
F6 0.119(3) 0.115(3) 0.162(3) -0.081(3) 0.003(2) -0.048(2)
C8 0.067(2) 0.0387(16) 0.0518(19) -0.0032(13) -0.0086(15) -0.0095(14)
C11 0.074(2) 0.066(2) 0.0460(19) -0.0003(16) -0.0042(16) -0.0155(18)
C10 0.080(3) 0.079(3) 0.059(2) -0.009(2) -0.0188(19) -0.020(2)

loop_
_atom_type_symbol
_atom_type_description
_atom_type_scat_dispersion_real
_atom_type_scat_dispersion_imag
_atom_type_scat_source
C C 0.0181 0.0091 'International Tables Vol C Tables 4.2.6.8 and 6.1.1.4'
H H 0.0000 0.0000 'International Tables Vol C Tables 4.2.6.8 and 6.1.1.4'
F F 0.0727 0.0534 'International Tables Vol C Tables 4.2.6.8 and 6.1.1.4'
N N 0.0311 0.0180 'International Tables Vol C Tables 4.2.6.8 and 6.1.1.4'
O O 0.0492 0.0322 'International Tables Vol C Tables 4.2.6.8 and 6.1.1.4'
P P 0.2955 0.4335 'International Tables Vol C Tables 4.2.6.8 and 6.1.1.4'

loop_
_geom_angle_atom_site_label_1
_geom_angle_atom_site_label_2
_geom_angle_atom_site_label_3
_geom_angle
_geom_angle_site_symmetry_1
_geom_angle_site_symmetry_3
_geom_angle_publ_flag
F4 P1 F7 179.8(2) . . ?
F4 P1 F5 90.0(2) . . ?
F7 P1 F5 89.9(2) . . ?
F4 P1 F6 90.6(2) . . ?
F7 P1 F6 89.3(3) . . ?
F5 P1 F6 88.64(19) . . ?
F4 P1 F2 90.1(2) . . ?
F7 P1 F2 90.1(2) . . ?
F5 P1 F2 178.71(19) . . ?
F6 P1 F2 90.1(2) . . ?
F4 P1 F3 87.2(2) . . ?
F7 P1 F3 93.0(3) . . ?
F5 P1 F3 90.39(18) . . ?
F6 P1 F3 177.5(2) . . ?
F2 P1 F3 90.9(2) . . ?
C8 N12 C11 111.2(3) . . ?
C8 N12 H12 124.4 . . ?
C11 N12 H12 124.4 . . ?
C8 N9 C10 111.5(3) . . ?
C8 N9 H9 124.2 . . ?
C10 N9 H9 124.2 . . ?
H14A N14 H14B 103(4) . . ?
H14A N14 H14C 113(5) . . ?
H14B N14 H14C 117(5) . . ?
H14A N14 H14D 114(7) . . ?
H14B N14 H14D 94(6) . . ?
H14C N14 H14D 114(6) . . ?
O13 C8 N9 124.4(3) . . ?
O13 C8 N12 125.8(3) . . ?
N9 C8 N12 109.8(3) . . ?
N12 C11 C10 101.5(3) . . ?
N12 C11 H11A 111.5 . . ?
C10 C11 H11A 111.5 . . ?
N12 C11 H11B 111.5 . . ?
C10 C11 H11B 111.5 . . ?
H11A C11 H11B 109.3 . . ?
N9 C10 C11 102.0(3) . . ?
N9 C10 H10A 111.4 . . ?
C11 C10 H10A 111.4 . . ?
N9 C10 H10B 111.4 . . ?
C11 C10 H10B 111.4 . . ?
H10A C10 H10B 109.2 . . ?

loop_
_geom_bond_atom_site_label_1
_geom_bond_atom_site_label_2
_geom_bond_distance
_geom_bond_site_symmetry_2
_geom_bond_publ_flag
P1 F4 1.559(3) . ?
P1 F7 1.565(3) . ?
P1 F5 1.571(3) . ?
P1 F6 1.572(3) . ?
P1 F2 1.574(3) . ?
P1 F3 1.586(3) . ?
O13 C8 1.244(4) . ?
N12 C8 1.329(5) . ?
N12 C11 1.463(5) . ?
N12 H12 0.8600 . ?
N9 C8 1.324(5) . ?
N9 C10 1.454(5) . ?
N9 H9 0.8600 . ?
N14 H14A 0.858(19) . ?
N14 H14B 0.85(2) . ?
N14 H14C 0.96(6) . ?
N14 H14D 0.81(7) . ?
C11 C10 1.526(6) . ?
C11 H11A 0.9700 . ?
C11 H11B 0.9700 . ?
C10 H10A 0.9700 . ?
C10 H10B 0.9700 . ?

loop_
_geom_torsion_atom_site_label_1
_geom_torsion_atom_site_label_2
_geom_torsion_atom_site_label_3
_geom_torsion_atom_site_label_4
_geom_torsion
_geom_torsion_site_symmetry_1
_geom_torsion_site_symmetry_2
_geom_torsion_site_symmetry_3
_geom_torsion_site_symmetry_4
_geom_torsion_publ_flag
C10 N9 C8 O13 175.6(4) . . . . ?
C10 N9 C8 N12 -6.3(5) . . . . ?
C11 N12 C8 O13 170.4(4) . . . . ?
C11 N12 C8 N9 -7.7(5) . . . . ?
C8 N12 C11 C10 17.2(5) . . . . ?
C8 N9 C10 C11 16.5(5) . . . . ?
N12 C11 C10 N9 -19.0(4) . . . . ?
